data_4303803
loop_
_publ_author_name
'T. K. Prasad'
'M. V. Rajasekharan'

_publ_contact_author_address
;School of Chemistry,
University of Hyderabad,
Hyderabad-500046,
India.
;
_publ_contact_author_email mvrsc@uohyd.ernet.in
_publ_contact_author_fax +91-40-2301-2460
_publ_contact_author_name 'Rajasekharan, M. V.'
_publ_contact_author_phone +91-40-2313-4857
_publ_section_title
;
Cerium(IV)-Lanthanide(III)-Pyridine-2,6-dicarboxylic Acid System:
Coordination Salts, Chains, and Rings
;
_journal_name_full 'Inorganic Chemistry'
_journal_page_first 11543
_journal_page_last 11550
_journal_paper_doi 10.1021/ic901066v
_journal_volume 48
_journal_year 2009
_chemical_formula_moiety ' C21 H9 Ce N3 O12, C7 H16 N Nd O10, 7(H2 O)  '
_chemical_formula_sum 'C28 H39 Ce N4 Nd O29'
_chemical_formula_weight 1179.99
_chemical_name_systematic
;
 ?
;
_space_group_IT_number 2
_symmetry_cell_setting triclinic
_symmetry_space_group_name_Hall '-P 1'
_symmetry_space_group_name_H-M 'P -1'
_atom_sites_solution_hydrogens geom
_atom_sites_solution_primary direct
_atom_sites_solution_secondary difmap
_audit_creation_method SHELXL-97
_cell_angle_alpha 109.869(4)
_cell_angle_beta 105.466(4)
_cell_angle_gamma 99.961(4)
_cell_formula_units_Z 2
_cell_length_a 12.101(3)
_cell_length_b 12.923(4)
_cell_length_c 14.729(4)
_cell_measurement_reflns_used 5773
_cell_measurement_temperature 298(2)
_cell_measurement_theta_max 27.98
_cell_measurement_theta_min 2.60
_cell_volume 1997.5(10)
_computing_cell_refinement 'Bruker SMART'
_computing_data_collection 'Bruker SMART'
_computing_data_reduction 'Bruker SAINT'
_computing_molecular_graphics 'ORTEP-III (Burnett & Johnson, 1996)'
_computing_publication_material 'SHELXL-97 (Sheldrick, 1997)'
_computing_structure_refinement 'SHELXL-97 (Sheldrick, 1997)'
_computing_structure_solution 'SHELXS-97 (Sheldrick, 1997)'
_diffrn_ambient_temperature 298(2)
_diffrn_measured_fraction_theta_full 0.993
_diffrn_measured_fraction_theta_max 0.916
_diffrn_measurement_device_type 'CCD area detector'
_diffrn_measurement_method 'phi and omega scans'
_diffrn_radiation_monochromator graphite
_diffrn_radiation_source 'fine-focus sealed tube'
_diffrn_radiation_type MoK\a
_diffrn_radiation_wavelength 0.71073
_diffrn_reflns_av_R_equivalents 0.0246
_diffrn_reflns_av_sigmaI/netI 0.0331
_diffrn_reflns_limit_h_max 15
_diffrn_reflns_limit_h_min -15
_diffrn_reflns_limit_k_max 17
_diffrn_reflns_limit_k_min -16
_diffrn_reflns_limit_l_max 19
_diffrn_reflns_limit_l_min -19
_diffrn_reflns_number 21256
_diffrn_reflns_theta_full 25.00
_diffrn_reflns_theta_max 28.27
_diffrn_reflns_theta_min 1.75
_exptl_absorpt_coefficient_mu 2.520
_exptl_absorpt_correction_T_max 0.574
_exptl_absorpt_correction_T_min 0.490
_exptl_absorpt_correction_type multi-scan
_exptl_absorpt_process_details SADABS
_exptl_crystal_colour 'green yellow'
_exptl_crystal_density_diffrn 1.962
_exptl_crystal_density_method 'not measured'
_exptl_crystal_description Blocks
_exptl_crystal_F_000 1170
_exptl_crystal_size_max 0.26
_exptl_crystal_size_mid 0.24
_exptl_crystal_size_min 0.22
_refine_diff_density_max 1.541
_refine_diff_density_min -1.479
_refine_diff_density_rms 0.109
_refine_ls_extinction_method none
_refine_ls_goodness_of_fit_ref 1.042
_refine_ls_hydrogen_treatment constr
_refine_ls_matrix_type full
_refine_ls_number_parameters 569
_refine_ls_number_reflns 9061
_refine_ls_number_restraints 0
_refine_ls_restrained_S_all 1.042
_refine_ls_R_factor_all 0.0377
_refine_ls_R_factor_gt 0.0320
_refine_ls_shift/su_max 0.001
_refine_ls_shift/su_mean 0.000
_refine_ls_structure_factor_coef Fsqd
_refine_ls_weighting_details 'calc w=1/[\s^2^(Fo^2^)+(0.0442P)^2^+2.1096P] where P=(Fo^2^+2Fc^2^)/3'
_refine_ls_weighting_scheme calc
_refine_ls_wR_factor_gt 0.0813
_refine_ls_wR_factor_ref 0.0844
_reflns_number_gt 7879
_reflns_number_total 9061
_reflns_threshold_expression >2sigma(I)
_cod_data_source_file ic901066v_si_002_04.cif
_cod_data_source_block 4
_cod_depositor_comments
;
The following automatic conversions were performed:
'_symmetry_cell_setting' value 'Triclinic' changed to 'triclinic'
according to '/home/saulius/struct/CIF-dictionaries/cif_core.dic'
dictionary named 'cif_core.dic' version 2.4.1 from
2010-06-29.

'_exptl_absorpt_correction_type' value 'Multi-scan' changed
to 'multi-scan' according to
'/home/saulius/struct/CIF-dictionaries/cif_core.dic' dictionary named
'cif_core.dic' version 2.4.1 from 2010-06-29.

Automatic conversion script
Id: cif_fix_enum 1527 2010-12-29 10:47:43Z saulius 
;
_cod_original_cell_volume 1997.6(9)
_cod_database_code 4303803

loop_
_symmetry_equiv_pos_as_xyz
'x, y, z'
'-x, -y, -z'

loop_
_atom_site_label
_atom_site_type_symbol
_atom_site_fract_x
_atom_site_fract_y
_atom_site_fract_z
_atom_site_U_iso_or_equiv
_atom_site_adp_type
_atom_site_occupancy
_atom_site_symmetry_multiplicity
_atom_site_calc_flag
_atom_site_refinement_flags
_atom_site_disorder_assembly
_atom_site_disorder_group
Ce Ce 0.757324(16) 0.326755(15) 0.123355(14) 0.02194(6) Uani 1 1 d . . .
Nd Nd 0.627644(17) 0.742617(15) 0.480430(13) 0.02540(6) Uani 1 1 d . . .
C11 C 0.5071(3) 0.3565(3) -0.0212(3) 0.0243(7) Uani 1 1 d . . .
C12 C 0.3908(3) 0.3586(3) -0.0603(3) 0.0298(7) Uani 1 1 d . . .
H12 H 0.3626 0.3646 -0.1230 0.036 Uiso 1 1 calc R . .
C13 C 0.3169(3) 0.3516(3) -0.0035(3) 0.0327(8) Uani 1 1 d . . .
H13 H 0.2379 0.3521 -0.0283 0.039 Uiso 1 1 calc R . .
C14 C 0.3611(3) 0.3439(3) 0.0901(3) 0.0307(8) Uani 1 1 d . . .
H14 H 0.3137 0.3411 0.1300 0.037 Uiso 1 1 calc R . .
C15 C 0.4788(3) 0.3405(3) 0.1225(3) 0.0257(7) Uani 1 1 d . . .
C16 C 0.5385(3) 0.3255(3) 0.2196(3) 0.0274(7) Uani 1 1 d . . .
C17 C 0.5975(3) 0.3640(3) -0.0743(3) 0.0281(7) Uani 1 1 d . . .
C21 C 1.0201(3) 0.4432(3) 0.1065(3) 0.0242(7) Uani 1 1 d . . .
C22 C 1.1198(3) 0.5217(3) 0.1146(3) 0.0288(7) Uani 1 1 d . . .
H22 H 1.1763 0.4969 0.0875 0.035 Uiso 1 1 calc R . .
C23 C 1.1336(3) 0.6370(3) 0.1632(3) 0.0326(8) Uani 1 1 d . . .
H23 H 1.2000 0.6910 0.1694 0.039 Uiso 1 1 calc R . .
C24 C 1.0495(3) 0.6724(3) 0.2028(3) 0.0312(8) Uani 1 1 d . . .
H24 H 1.0576 0.7503 0.2353 0.037 Uiso 1 1 calc R . .
C25 C 0.9521(3) 0.5897(3) 0.1932(3) 0.0250(7) Uani 1 1 d . . .
C26 C 0.8530(3) 0.6149(3) 0.2327(3) 0.0277(7) Uani 1 1 d . . .
C27 C 0.9914(3) 0.3143(3) 0.0517(3) 0.0263(7) Uani 1 1 d . . .
C31 C 0.7078(4) 0.0464(3) 0.0786(3) 0.0377(9) Uani 1 1 d . . .
C32 C 0.7183(6) -0.0538(4) 0.0886(5) 0.076(2) Uani 1 1 d . . .
H32 H 0.6689 -0.1247 0.0376 0.091 Uiso 1 1 calc R . .
C33 C 0.8016(7) -0.0474(5) 0.1738(6) 0.105(3) Uani 1 1 d . . .
H33 H 0.8101 -0.1145 0.1814 0.126 Uiso 1 1 calc R . .
C34 C 0.8749(6) 0.0587(4) 0.2502(5) 0.078(2) Uani 1 1 d . . .
H34 H 0.9332 0.0641 0.3088 0.094 Uiso 1 1 calc R . .
C35 C 0.8582(4) 0.1554(3) 0.2360(3) 0.0410(10) Uani 1 1 d . . .
C36 C 0.9290(4) 0.2766(3) 0.3110(3) 0.0371(9) Uani 1 1 d . . .
C37 C 0.6244(4) 0.0517(3) -0.0145(3) 0.0360(9) Uani 1 1 d . . .
C41 C 0.7435(3) 0.9704(3) 0.7179(3) 0.0314(8) Uani 1 1 d . . .
C42 C 0.8038(4) 1.0385(3) 0.8226(3) 0.0401(9) Uani 1 1 d . . .
H42 H 0.8076 1.1159 0.8498 0.048 Uiso 1 1 calc R . .
C43 C 0.8570(4) 0.9901(4) 0.8847(3) 0.0454(10) Uani 1 1 d . . .
H43 H 0.8991 1.0351 0.9544 0.055 Uiso 1 1 calc R . .
C44 C 0.8487(4) 0.8739(3) 0.8443(3) 0.0375(9) Uani 1 1 d . . .
H44 H 0.8837 0.8392 0.8856 0.045 Uiso 1 1 calc R . .
C45 C 0.7860(3) 0.8121(3) 0.7399(3) 0.0286(7) Uani 1 1 d . . .
C46 C 0.7669(3) 0.6869(3) 0.6832(3) 0.0293(7) Uani 1 1 d . . .
C47 C 0.6832(4) 1.0151(3) 0.6418(3) 0.0371(9) Uani 1 1 d . . .
N11 N 0.5492(2) 0.3480(2) 0.0678(2) 0.0241(6) Uani 1 1 d . . .
N21 N 0.9381(2) 0.4771(2) 0.1456(2) 0.0227(6) Uani 1 1 d . . .
N31 N 0.7758(3) 0.1486(2) 0.1520(2) 0.0283(6) Uani 1 1 d . . .
N41 N 0.7353(3) 0.8594(2) 0.6777(2) 0.0282(6) Uani 1 1 d . . .
O11 O 0.7029(2) 0.3713(2) -0.02133(19) 0.0309(6) Uani 1 1 d . . .
O12 O 0.5658(3) 0.3641(3) -0.1604(2) 0.0500(8) Uani 1 1 d . . .
O13 O 0.6429(2) 0.3132(2) 0.23029(19) 0.0300(5) Uani 1 1 d . . .
O14 O 0.4857(3) 0.3277(2) 0.2812(2) 0.0365(6) Uani 1 1 d . . .
O21 O 0.8927(2) 0.2581(2) 0.0533(2) 0.0316(6) Uani 1 1 d . . .
O22 O 1.0577(2) 0.2721(2) 0.0114(2) 0.0358(6) Uani 1 1 d . . .
O23 O 0.7733(2) 0.5262(2) 0.2184(2) 0.0294(5) Uani 1 1 d . . .
O24 O 0.8514(3) 0.7153(2) 0.2719(2) 0.0394(7) Uani 1 1 d . . .
O31 O 0.6295(2) 0.1548(2) -0.0070(2) 0.0342(6) Uani 1 1 d . . .
O32 O 0.5600(3) -0.0360(3) -0.0888(2) 0.0529(8) Uani 1 1 d . . .
O33 O 0.9012(2) 0.3551(2) 0.2838(2) 0.0322(6) Uani 1 1 d . . .
O34 O 1.0070(3) 0.2943(3) 0.3926(3) 0.0677(11) Uani 1 1 d . . .
O41 O 0.6430(3) 0.9464(2) 0.5478(2) 0.0368(6) Uani 1 1 d . . .
O42 O 0.6767(4) 1.1145(3) 0.6768(3) 0.0660(11) Uani 1 1 d . . .
O43 O 0.7081(3) 0.6393(2) 0.59075(19) 0.0335(6) Uani 1 1 d . . .
O44 O 0.8138(3) 0.6352(2) 0.7376(2) 0.0431(7) Uani 1 1 d . . .
H44A H 0.7957 0.5703 0.7197 0.065 Uiso 1 1 d R . .
O51 O 0.8482(3) 0.8243(3) 0.5229(2) 0.0473(7) Uani 1 1 d . . .
H51A H 0.8983 0.7849 0.5458 0.071 Uiso 1 1 d R . .
H51B H 0.8744 0.8984 0.5468 0.071 Uiso 1 1 d R . .
O52 O 0.6961(3) 0.5849(3) 0.3838(3) 0.0544(9) Uani 1 1 d . . .
H52A H 0.7315 0.5823 0.3495 0.082 Uiso 1 1 d R . .
H52B H 0.7396 0.5599 0.4215 0.082 Uiso 1 1 d R . .
O53 O 0.6680(3) 0.7842(3) 0.3373(2) 0.0581(9) Uani 1 1 d . . .
H53A H 0.7234 0.7781 0.3153 0.087 Uiso 1 1 d R . .
H53B H 0.6234 0.7978 0.2817 0.087 Uiso 1 1 d R . .
O54 O 0.4357(3) 0.7382(3) 0.3582(2) 0.0421(7) Uani 1 1 d . . .
H54A H 0.4231 0.7021 0.2920 0.063 Uiso 1 1 d R . .
H54B H 0.4011 0.7974 0.3622 0.063 Uiso 1 1 d R . .
O55 O 0.4744(3) 0.7472(3) 0.5645(2) 0.0420(7) Uani 1 1 d . . .
H55A H 0.4877 0.7229 0.6093 0.063 Uiso 1 1 d R . .
H55B H 0.4597 0.8013 0.5622 0.08(2) Uiso 1 1 d R . .
O56 O 0.4809(3) 0.5470(2) 0.4113(3) 0.0483(8) Uani 1 1 d . . .
H56A H 0.4112 0.5309 0.3767 0.073 Uiso 1 1 d R . .
H56B H 0.4812 0.4706 0.3752 0.073 Uiso 1 1 d R . .
O1W O 0.7716(4) 0.4263(3) 0.6230(3) 0.0766(12) Uani 1 1 d . . .
H1A H 0.7687 0.4101 0.5688 0.115 Uiso 1 1 d R . .
H1B H 0.8285 0.4104 0.6442 0.115 Uiso 1 1 d R . .
O2W O 0.3578(5) 0.9139(4) 0.5690(4) 0.0847(13) Uani 1 1 d . . .
H2A H 0.3743 0.9382 0.5299 0.127 Uiso 1 1 d R . .
H2B H 0.4162 0.9611 0.6199 0.127 Uiso 1 1 d R . .
O3W O 0.4736(5) 0.0813(6) 0.7686(4) 0.123(2) Uani 1 1 d . . .
H3A H 0.5155 0.1296 0.8288 0.184 Uiso 1 1 d R . .
H3B H 0.5101 0.0303 0.7901 0.184 Uiso 1 1 d R . .
O4W O 0.8259(8) 0.4666(8) 0.4614(4) 0.209(5) Uani 1 1 d . . .
H4A H 0.8413 0.4309 0.4029 0.314 Uiso 1 1 d R . .
H4B H 0.8913 0.4609 0.4899 0.314 Uiso 1 1 d R . .
O5W O 0.9905(12) 0.4182(13) 0.5690(11) 0.326(8) Uani 1 1 d . . .
H5A H 1.0103 0.4306 0.6282 0.489 Uiso 1 1 d R . .
H5B H 0.9997 0.3587 0.5392 0.489 Uiso 1 1 d R . .
O6W O 0.0469(6) 0.9401(5) 0.4012(6) 0.140(2) Uani 1 1 d . . .
H6A H -0.0082 0.8770 0.3645 0.209 Uiso 1 1 d R . .
H6B H 0.0788 0.9119 0.4470 0.209 Uiso 1 1 d R . .
O7W O 0.1283(9) 0.7989(10) 0.4799(7) 0.244(6) Uani 1 1 d . . .
H7A H 0.1982 0.8323 0.5213 0.366 Uiso 1 1 d R . .
H7B H 0.1173 0.7481 0.4151 0.366 Uiso 1 1 d R . .

loop_
_atom_site_aniso_label
_atom_site_aniso_U_11
_atom_site_aniso_U_22
_atom_site_aniso_U_33
_atom_site_aniso_U_23
_atom_site_aniso_U_13
_atom_site_aniso_U_12
Ce 0.01868(10) 0.02225(10) 0.02315(10) 0.00816(8) 0.00654(7) 0.00528(7)
Nd 0.02978(11) 0.02559(10) 0.02047(10) 0.00898(8) 0.00720(8) 0.01054(8)
C11 0.0234(17) 0.0250(16) 0.0217(16) 0.0075(13) 0.0063(13) 0.0076(13)
C12 0.0280(18) 0.0334(19) 0.0252(17) 0.0090(15) 0.0071(14) 0.0113(15)
C13 0.0257(18) 0.0328(19) 0.038(2) 0.0115(16) 0.0095(16) 0.0129(15)
C14 0.0257(18) 0.0323(19) 0.036(2) 0.0116(16) 0.0165(16) 0.0103(15)
C15 0.0239(17) 0.0252(17) 0.0272(17) 0.0087(14) 0.0109(14) 0.0062(13)
C16 0.0290(18) 0.0248(17) 0.0272(17) 0.0093(14) 0.0117(15) 0.0048(14)
C17 0.0301(19) 0.0316(18) 0.0228(17) 0.0095(14) 0.0106(14) 0.0106(15)
C21 0.0219(16) 0.0278(17) 0.0258(17) 0.0125(14) 0.0086(13) 0.0106(13)
C22 0.0227(17) 0.0342(19) 0.0300(18) 0.0113(15) 0.0116(14) 0.0092(15)
C23 0.0262(18) 0.0297(19) 0.039(2) 0.0129(16) 0.0120(16) 0.0023(15)
C24 0.0315(19) 0.0216(17) 0.035(2) 0.0070(15) 0.0106(16) 0.0045(14)
C25 0.0245(17) 0.0260(17) 0.0258(17) 0.0100(14) 0.0096(14) 0.0102(14)
C26 0.0257(18) 0.0262(17) 0.0292(18) 0.0078(14) 0.0088(14) 0.0110(14)
C27 0.0245(17) 0.0308(18) 0.0249(17) 0.0110(14) 0.0089(14) 0.0114(14)
C31 0.039(2) 0.0215(17) 0.038(2) 0.0040(16) 0.0062(17) 0.0021(16)
C32 0.092(4) 0.024(2) 0.071(4) 0.014(2) -0.017(3) 0.002(2)
C33 0.132(7) 0.030(3) 0.096(5) 0.023(3) -0.036(5) 0.010(3)
C34 0.096(5) 0.036(3) 0.067(4) 0.022(3) -0.024(3) 0.012(3)
C35 0.045(2) 0.030(2) 0.040(2) 0.0141(18) 0.0031(19) 0.0100(18)
C36 0.034(2) 0.032(2) 0.035(2) 0.0108(17) -0.0008(17) 0.0111(16)
C37 0.032(2) 0.033(2) 0.033(2) 0.0080(17) 0.0090(16) 0.0033(16)
C41 0.036(2) 0.0225(17) 0.0296(19) 0.0077(15) 0.0055(16) 0.0090(15)
C42 0.052(3) 0.0237(18) 0.030(2) 0.0040(16) 0.0035(18) 0.0096(17)
C43 0.055(3) 0.034(2) 0.027(2) 0.0026(17) -0.0005(19) 0.0099(19)
C44 0.046(2) 0.033(2) 0.0277(19) 0.0114(16) 0.0027(17) 0.0141(18)
C45 0.0324(19) 0.0271(17) 0.0263(17) 0.0117(15) 0.0077(15) 0.0107(15)
C46 0.035(2) 0.0297(18) 0.0234(17) 0.0115(15) 0.0063(15) 0.0140(15)
C47 0.043(2) 0.0252(18) 0.038(2) 0.0124(17) 0.0074(18) 0.0103(16)
N11 0.0218(14) 0.0260(14) 0.0238(14) 0.0089(12) 0.0086(11) 0.0067(11)
N21 0.0201(14) 0.0222(13) 0.0240(14) 0.0085(11) 0.0062(11) 0.0064(11)
N31 0.0274(15) 0.0219(14) 0.0292(15) 0.0087(12) 0.0046(12) 0.0035(12)
N41 0.0351(17) 0.0253(15) 0.0251(15) 0.0098(12) 0.0098(13) 0.0133(13)
O11 0.0218(12) 0.0451(15) 0.0327(14) 0.0219(12) 0.0118(11) 0.0107(11)
O12 0.0437(17) 0.087(2) 0.0271(15) 0.0270(16) 0.0143(13) 0.0273(17)
O13 0.0267(13) 0.0373(14) 0.0292(13) 0.0163(11) 0.0103(11) 0.0104(11)
O14 0.0401(15) 0.0454(16) 0.0353(14) 0.0206(13) 0.0237(13) 0.0145(13)
O21 0.0270(13) 0.0217(12) 0.0403(15) 0.0052(11) 0.0144(11) 0.0041(10)
O22 0.0333(14) 0.0315(14) 0.0426(16) 0.0092(12) 0.0190(12) 0.0128(11)
O23 0.0259(13) 0.0257(12) 0.0347(14) 0.0081(11) 0.0139(11) 0.0065(10)
O24 0.0373(15) 0.0267(13) 0.0545(18) 0.0102(13) 0.0220(14) 0.0136(12)
O31 0.0308(14) 0.0300(13) 0.0323(14) 0.0098(11) 0.0040(11) 0.0027(11)
O32 0.054(2) 0.0354(16) 0.0398(17) -0.0012(13) 0.0015(15) -0.0001(14)
O33 0.0303(14) 0.0249(12) 0.0310(13) 0.0073(11) 0.0003(11) 0.0081(10)
O34 0.074(3) 0.0427(18) 0.050(2) 0.0114(16) -0.0239(18) 0.0166(17)
O41 0.0510(17) 0.0303(14) 0.0281(14) 0.0127(11) 0.0083(12) 0.0165(12)
O42 0.094(3) 0.0280(16) 0.051(2) 0.0074(14) -0.0084(19) 0.0286(17)
O43 0.0443(16) 0.0260(13) 0.0248(13) 0.0077(11) 0.0048(11) 0.0142(11)
O44 0.062(2) 0.0315(14) 0.0327(15) 0.0152(12) 0.0034(14) 0.0226(14)
O51 0.0363(16) 0.0535(19) 0.0512(19) 0.0238(15) 0.0099(14) 0.0139(14)
O52 0.078(2) 0.0428(17) 0.059(2) 0.0185(16) 0.0483(19) 0.0247(17)
O53 0.053(2) 0.111(3) 0.0440(18) 0.051(2) 0.0286(16) 0.046(2)
O54 0.0472(17) 0.0543(18) 0.0301(14) 0.0199(13) 0.0094(13) 0.0290(14)
O55 0.0488(18) 0.0534(18) 0.0367(16) 0.0246(14) 0.0206(14) 0.0238(15)
O56 0.0412(17) 0.0326(15) 0.061(2) 0.0096(14) 0.0176(15) 0.0064(13)
O1W 0.078(3) 0.047(2) 0.073(3) 0.0045(19) -0.002(2) 0.0273(19)
O2W 0.117(4) 0.082(3) 0.084(3) 0.051(3) 0.047(3) 0.045(3)
O3W 0.110(4) 0.193(6) 0.069(3) 0.059(4) 0.022(3) 0.054(4)
O4W 0.326(11) 0.347(11) 0.085(4) 0.108(6) 0.115(6) 0.302(10)
O5W 0.233(13) 0.43(2) 0.344(18) 0.211(16) 0.058(13) 0.131(14)
O6W 0.118(5) 0.075(4) 0.176(6) 0.033(4) 0.024(4) -0.011(3)
O7W 0.178(9) 0.311(13) 0.216(10) 0.174(10) -0.006(7) -0.009(8)

loop_
_atom_type_symbol
_atom_type_description
_atom_type_scat_dispersion_real
_atom_type_scat_dispersion_imag
_atom_type_scat_source
C C 0.0033 0.0016 'International Tables Vol C Tables 4.2.6.8 and 6.1.1.4'
H H 0.0000 0.0000 'International Tables Vol C Tables 4.2.6.8 and 6.1.1.4'
N N 0.0061 0.0033 'International Tables Vol C Tables 4.2.6.8 and 6.1.1.4'
O O 0.0106 0.0060 'International Tables Vol C Tables 4.2.6.8 and 6.1.1.4'
Ce Ce -0.2486 2.6331 'International Tables Vol C Tables 4.2.6.8 and 6.1.1.4'
Nd Nd -0.1943 3.0179 'International Tables Vol C Tables 4.2.6.8 and 6.1.1.4'

loop_
_geom_angle_atom_site_label_1
_geom_angle_atom_site_label_2
_geom_angle_atom_site_label_3
_geom_angle
_geom_angle_site_symmetry_1
_geom_angle_site_symmetry_3
_geom_angle_publ_flag
O21 Ce O31 80.64(9) . . y
O21 Ce O11 83.05(9) . . y
O31 Ce O11 76.34(9) . . y
O21 Ce O13 145.88(9) . . y
O31 Ce O13 90.59(9) . . y
O11 Ce O13 126.99(9) . . y
O21 Ce O33 84.41(10) . . y
O31 Ce O33 127.69(9) . . y
O11 Ce O33 150.35(9) . . y
O13 Ce O33 75.05(9) . . y
O21 Ce O23 126.79(8) . . y
O31 Ce O23 144.07(9) . . y
O11 Ce O23 83.99(9) . . y
O13 Ce O23 77.56(9) . . y
O33 Ce O23 82.23(9) . . y
O21 Ce N31 71.32(10) . . y
O31 Ce N31 64.13(10) . . y
O11 Ce N31 135.38(10) . . y
O13 Ce N31 75.17(9) . . y
O33 Ce N31 63.58(9) . . y
O23 Ce N31 140.55(9) . . y
O21 Ce N11 140.19(9) . . y
O31 Ce N11 71.04(9) . . y
O11 Ce N11 63.75(9) . . y
O13 Ce N11 63.40(9) . . y
O33 Ce N11 135.13(9) . . y
O23 Ce N11 73.33(9) . . y
N31 Ce N11 117.18(9) . . y
O21 Ce N21 64.08(9) . . y
O31 Ce N21 135.95(9) . . y
O11 Ce N21 74.09(9) . . y
O13 Ce N21 133.38(9) . . y
O33 Ce N21 76.27(9) . . y
O23 Ce N21 62.73(8) . . y
N31 Ce N21 121.72(9) . . y
N11 Ce N21 121.09(9) . . y
O41 Nd O52 148.54(10) . . y
O41 Nd O55 78.71(10) . . y
O52 Nd O55 132.75(11) . . y
O41 Nd O53 81.87(11) . . y
O52 Nd O53 72.45(11) . . y
O55 Nd O53 139.42(10) . . y
O41 Nd O54 80.30(10) . . y
O52 Nd O54 107.03(11) . . y
O55 Nd O54 71.14(10) . . y
O53 Nd O54 70.68(10) . . y
O41 Nd O56 142.14(10) . . y
O52 Nd O56 66.36(11) . . y
O55 Nd O56 68.85(10) . . y
O53 Nd O56 110.49(12) . . y
O54 Nd O56 71.31(10) . . y
O41 Nd O51 80.64(10) . . y
O52 Nd O51 73.37(11) . . y
O55 Nd O51 140.57(10) . . y
O53 Nd O51 68.67(11) . . y
O54 Nd O51 136.98(10) . . y
O56 Nd O51 137.16(10) . . y
O41 Nd O43 124.15(8) . . y
O52 Nd O43 69.11(10) . . y
O55 Nd O43 83.62(10) . . y
O53 Nd O43 136.19(10) . . y
O54 Nd O43 140.94(10) . . y
O56 Nd O43 71.98(10) . . y
O51 Nd O43 80.76(10) . . y
O41 Nd N41 63.06(9) . . y
O52 Nd N41 120.91(11) . . y
O55 Nd N41 71.42(10) . . y
O53 Nd N41 128.49(11) . . y
O54 Nd N41 131.52(9) . . y
O56 Nd N41 120.47(10) . . y
O51 Nd N41 69.32(10) . . y
O43 Nd N41 61.09(9) . . y
N11 C11 C12 122.0(3) . . ?
N11 C11 C17 114.0(3) . . ?
C12 C11 C17 124.0(3) . . ?
C11 C12 C13 118.3(3) . . ?
C14 C13 C12 119.8(3) . . ?
C13 C14 C15 117.8(3) . . ?
N11 C15 C14 121.9(3) . . ?
N11 C15 C16 113.6(3) . . ?
C14 C15 C16 124.5(3) . . ?
O14 C16 O13 125.8(3) . . ?
O14 C16 C15 119.5(3) . . ?
O13 C16 C15 114.7(3) . . ?
O12 C17 O11 126.2(3) . . ?
O12 C17 C11 119.5(3) . . ?
O11 C17 C11 114.3(3) . . ?
N21 C21 C22 121.6(3) . . ?
N21 C21 C27 114.0(3) . . ?
C22 C21 C27 124.4(3) . . ?
C23 C22 C21 118.8(3) . . ?
C24 C23 C22 120.0(3) . . ?
C23 C24 C25 118.6(3) . . ?
N21 C25 C24 121.6(3) . . ?
N21 C25 C26 113.6(3) . . ?
C24 C25 C26 124.8(3) . . ?
O24 C26 O23 125.5(3) . . ?
O24 C26 C25 119.7(3) . . ?
O23 C26 C25 114.8(3) . . ?
O22 C27 O21 125.9(3) . . ?
O22 C27 C21 120.8(3) . . ?
O21 C27 C21 113.4(3) . . ?
N31 C31 C32 121.4(4) . . ?
N31 C31 C37 114.2(3) . . ?
C32 C31 C37 124.4(4) . . ?
C33 C32 C31 118.8(5) . . ?
C32 C33 C34 120.5(5) . . ?
C35 C34 C33 117.6(5) . . ?
N31 C35 C34 121.7(4) . . ?
N31 C35 C36 113.8(3) . . ?
C34 C35 C36 124.6(4) . . ?
O34 C36 O33 124.7(4) . . ?
O34 C36 C35 119.9(4) . . ?
O33 C36 C35 115.4(3) . . ?
O32 C37 O31 125.4(4) . . ?
O32 C37 C31 120.8(4) . . ?
O31 C37 C31 113.8(3) . . ?
N41 C41 C42 121.6(3) . . ?
N41 C41 C47 114.8(3) . . ?
C42 C41 C47 123.6(3) . . ?
C43 C42 C41 119.1(4) . . ?
C42 C43 C44 120.3(4) . . ?
C45 C44 C43 117.1(4) . . ?
N41 C45 C44 123.2(3) . . ?
N41 C45 C46 112.1(3) . . ?
C44 C45 C46 124.7(3) . . ?
O43 C46 O44 124.3(3) . . ?
O43 C46 C45 119.8(3) . . ?
O44 C46 C45 115.9(3) . . ?
O42 C47 O41 126.2(4) . . ?
O42 C47 C41 117.4(4) . . ?
O41 C47 C41 116.4(3) . . ?
C11 N11 C15 120.1(3) . . ?
C11 N11 Ce 119.0(2) . . ?
C15 N11 Ce 120.6(2) . . ?
C21 N21 C25 119.4(3) . . ?
C21 N21 Ce 119.0(2) . . ?
C25 N21 Ce 121.5(2) . . ?
C31 N31 C35 120.0(3) . . ?
C31 N31 Ce 119.1(3) . . ?
C35 N31 Ce 120.7(2) . . ?
C41 N41 C45 118.9(3) . . ?
C41 N41 Nd 118.9(2) . . ?
C45 N41 Nd 122.2(2) . . ?
C17 O11 Ce 126.7(2) . . ?
C16 O13 Ce 127.4(2) . . ?
C27 O21 Ce 129.5(2) . . ?
C26 O23 Ce 127.2(2) . . ?
C37 O31 Ce 128.6(2) . . ?
C36 O33 Ce 126.4(2) . . ?
C47 O41 Nd 126.2(2) . . ?
C46 O43 Nd 124.5(2) . . ?

loop_
_geom_bond_atom_site_label_1
_geom_bond_atom_site_label_2
_geom_bond_distance
_geom_bond_site_symmetry_2
_geom_bond_publ_flag
Ce O21 2.306(2) . y
Ce O31 2.311(3) . y
Ce O11 2.350(2) . y
Ce O13 2.386(2) . y
Ce O33 2.397(3) . y
Ce O23 2.422(2) . y
Ce N31 2.513(3) . y
Ce N11 2.525(3) . y
Ce N21 2.527(3) . y
Nd O41 2.431(3) . y
Nd O52 2.472(3) . y
Nd O55 2.488(3) . y
Nd O53 2.490(3) . y
Nd O54 2.509(3) . y
Nd O56 2.512(3) . y
Nd O51 2.513(3) . y
Nd O43 2.540(3) . y
Nd N41 2.595(3) . y
C11 N11 1.324(4) . ?
C11 C12 1.379(5) . ?
C11 C17 1.513(5) . ?
C12 C13 1.389(5) . ?
C13 C14 1.383(5) . ?
C14 C15 1.389(5) . ?
C15 N11 1.332(4) . ?
C15 C16 1.513(5) . ?
C16 O14 1.236(4) . ?
C16 O13 1.276(4) . ?
C17 O12 1.224(4) . ?
C17 O11 1.274(4) . ?
C21 N21 1.338(4) . ?
C21 C22 1.385(5) . ?
C21 C27 1.511(5) . ?
C22 C23 1.372(5) . ?
C23 C24 1.372(5) . ?
C24 C25 1.388(5) . ?
C25 N21 1.340(4) . ?
C25 C26 1.504(5) . ?
C26 O24 1.233(4) . ?
C26 O23 1.278(4) . ?
C27 O22 1.216(4) . ?
C27 O21 1.297(4) . ?
C31 N31 1.330(5) . ?
C31 C32 1.375(6) . ?
C31 C37 1.502(6) . ?
C32 C33 1.350(8) . ?
C33 C34 1.390(7) . ?
C34 C35 1.374(6) . ?
C35 N31 1.331(5) . ?
C35 C36 1.505(6) . ?
C36 O34 1.234(5) . ?
C36 O33 1.275(4) . ?
C37 O32 1.219(5) . ?
C37 O31 1.288(5) . ?
C41 N41 1.326(4) . ?
C41 C42 1.393(5) . ?
C41 C47 1.508(5) . ?
C42 C43 1.362(6) . ?
C43 C44 1.388(6) . ?
C44 C45 1.382(5) . ?
C45 N41 1.342(4) . ?
C45 C46 1.489(5) . ?
C46 O43 1.225(4) . ?
C46 O44 1.289(4) . ?
C47 O42 1.237(5) . ?
C47 O41 1.264(5) . ?
